data_2235146
loop_
_publ_author_name
'Najafi, Ezzatollah'
'Amini, Mostafa M.'
'Ng, Seik Weng'

_publ_section_title
;
 A second triclinic polymorph of
 bis(\m-<i>N</i>-nitroso-<i>N</i>-phenylhydroxylaminato)-\k^3^<i>O</i>,<i>O</i>':<i>O</i>';\k^3^<i>O</i>':<i>O</i>,<i>O</i>'-bis[(<i>N</i>-nitroso-<i>N</i>-phenylhydroxylaminato-\k^2^<i>O</i>,<i>O</i>')lead(II)]
;
_journal_coeditor_code LH5471
_journal_issue 6
_journal_name_full 'Acta Crystallographica Section E'
_journal_page_first m791
_journal_paper_doi 10.1107/S1600536812021885
_journal_volume 68
_journal_year 2012
_chemical_formula_iupac '[Pb2 (C6 H5 N2 O2)4]'
_chemical_formula_moiety 'C24 H20 N8 O8 Pb2'
_chemical_formula_sum 'C24 H20 N8 O8 Pb2'
_chemical_formula_weight 962.86
_chemical_name_systematic
;
bis(\m-<i>N</i>-nitroso-<i>N</i>-phenylhydroxylaminato)-
\k^3^<i>O</i>,<i>O</i>':<i>O</i>';\k^3^<i>O</i>':<i>O</i>,<i>O</i>'-
bis[(<i>N</i>-nitroso-<i>N</i>-phenylhydroxylaminato-
\k^2^<i>O</i>,<i>O</i>')lead(II)]
;
_space_group_IT_number 2
_symmetry_cell_setting triclinic
_symmetry_space_group_name_Hall '-P 1'
_symmetry_space_group_name_H-M 'P -1'
_atom_sites_solution_hydrogens geom
_atom_sites_solution_primary direct
_atom_sites_solution_secondary difmap
_audit_creation_method SHELXL-97
_cell_angle_alpha 72.079(3)
_cell_angle_beta 77.582(3)
_cell_angle_gamma 86.538(2)
_cell_formula_units_Z 2
_cell_length_a 8.7579(2)
_cell_length_b 10.6985(3)
_cell_length_c 15.3603(6)
_cell_measurement_reflns_used 11683
_cell_measurement_temperature 100(2)
_cell_measurement_theta_max 27.5017
_cell_measurement_theta_min 2.3765
_cell_volume 1337.31(8)
_computing_cell_refinement 'CrysAlis PRO (Agilent, 2012)'
_computing_data_collection 'CrysAlis PRO (Agilent, 2012)'
_computing_data_reduction 'CrysAlis PRO (Agilent, 2012)'
_computing_molecular_graphics 'X-SEED (Barbour, 2001)'
_computing_publication_material 'publCIF (Westrip, 2010)'
_computing_structure_refinement 'SHELXL97 (Sheldrick, 2008)'
_computing_structure_solution 'SHELXS97 (Sheldrick, 2008)'
_diffrn_ambient_temperature 100(2)
_diffrn_detector_area_resol_mean 10.4041
_diffrn_measured_fraction_theta_full 0.999
_diffrn_measured_fraction_theta_max 0.999
_diffrn_measurement_device_type 'Agilent SuperNova Dual diffractometer with an Atlas detector'
_diffrn_measurement_method '\w scan'
_diffrn_radiation_monochromator Mirror
_diffrn_radiation_source 'SuperNova (Mo) X-ray Source'
_diffrn_radiation_type MoK\a
_diffrn_radiation_wavelength 0.71073
_diffrn_reflns_av_R_equivalents 0.0395
_diffrn_reflns_av_sigmaI/netI 0.0399
_diffrn_reflns_limit_h_max 11
_diffrn_reflns_limit_h_min -11
_diffrn_reflns_limit_k_max 13
_diffrn_reflns_limit_k_min -13
_diffrn_reflns_limit_l_max 19
_diffrn_reflns_limit_l_min -19
_diffrn_reflns_number 20132
_diffrn_reflns_theta_full 27.56
_diffrn_reflns_theta_max 27.56
_diffrn_reflns_theta_min 2.38
_diffrn_standards_decay_% 0
_diffrn_standards_interval_count 0
_diffrn_standards_interval_time 0
_diffrn_standards_number 0
_exptl_absorpt_coefficient_mu 12.638
_exptl_absorpt_correction_T_max 0.2530
_exptl_absorpt_correction_T_min 0.1443
_exptl_absorpt_correction_type multi-scan
_exptl_absorpt_process_details '(CrysAlis PRO; Agilent, 2012)'
_exptl_crystal_colour 'Light brown'
_exptl_crystal_density_diffrn 2.391
_exptl_crystal_density_method 'not measured'
_exptl_crystal_description Prism
_exptl_crystal_F_000 896
_exptl_crystal_size_max 0.25
_exptl_crystal_size_mid 0.20
_exptl_crystal_size_min 0.15
_refine_diff_density_max 0.784
_refine_diff_density_min -1.671
_refine_ls_extinction_method none
_refine_ls_goodness_of_fit_ref 1.040
_refine_ls_hydrogen_treatment constr
_refine_ls_matrix_type full
_refine_ls_number_parameters 379
_refine_ls_number_reflns 6173
_refine_ls_number_restraints 0
_refine_ls_restrained_S_all 1.040
_refine_ls_R_factor_all 0.0287
_refine_ls_R_factor_gt 0.0239
_refine_ls_shift/su_max 0.001
_refine_ls_shift/su_mean 0.001
_refine_ls_structure_factor_coef Fsqd
_refine_ls_weighting_details 'calc w=1/[\s^2^(Fo^2^)+(0.0248P)^2^] where P=(Fo^2^+2Fc^2^)/3'
_refine_ls_weighting_scheme calc
_refine_ls_wR_factor_gt 0.0547
_refine_ls_wR_factor_ref 0.0572
_reflns_number_gt 5479
_reflns_number_total 6173
_reflns_threshold_expression I>2\s(I)
_cod_data_source_file lh5471.cif
_cod_data_source_block I
_cod_original_cell_volume 1337.31(7)
_cod_database_code 2235146
_cod_database_fobs_code 2235146

loop_
_symmetry_equiv_pos_as_xyz
'x, y, z'
'-x, -y, -z'

loop_
_atom_site_type_symbol
_atom_site_label
_atom_site_fract_x
_atom_site_fract_y
_atom_site_fract_z
_atom_site_U_iso_or_equiv
_atom_site_adp_type
_atom_site_calc_flag
_atom_site_refinement_flags
_atom_site_occupancy
_atom_site_symmetry_multiplicity
Pb Pb1 0.888148(16) 0.622909(14) 0.393469(10) 0.00983(5) Uani d . 1 1
Pb Pb2 0.471808(16) 0.531765(14) 0.351907(10) 0.01053(5) Uani d . 1 1
O O1 0.9179(3) 0.3990(3) 0.4962(2) 0.0156(6) Uani d . 1 1
O O2 0.7803(3) 0.4374(3) 0.3609(2) 0.0125(6) Uani d . 1 1
O O3 1.1137(3) 0.5409(3) 0.3170(2) 0.0129(6) Uani d . 1 1
O O4 1.0296(3) 0.7788(3) 0.2542(2) 0.0141(6) Uani d . 1 1
O O5 0.6877(3) 0.6768(3) 0.2704(2) 0.0133(6) Uani d . 1 1
O O6 0.5766(3) 0.5392(3) 0.1894(2) 0.0131(6) Uani d . 1 1
O O7 0.5208(3) 0.6402(3) 0.4582(2) 0.0139(6) Uani d . 1 1
O O8 0.3623(3) 0.7412(3) 0.3313(2) 0.0143(6) Uani d . 1 1
N N1 0.9072(4) 0.2972(3) 0.4689(2) 0.0140(7) Uani d . 1 1
N N2 0.8377(4) 0.3219(3) 0.3994(2) 0.0101(7) Uani d . 1 1
N N3 1.1933(4) 0.6107(3) 0.2353(2) 0.0115(7) Uani d . 1 1
N N4 1.1462(4) 0.7288(3) 0.2075(2) 0.0098(7) Uani d . 1 1
N N5 0.7635(4) 0.6830(3) 0.1859(2) 0.0127(7) Uani d . 1 1
N N6 0.7028(4) 0.6103(3) 0.1488(2) 0.0110(7) Uani d . 1 1
N N7 0.4850(4) 0.7643(3) 0.4436(2) 0.0131(7) Uani d . 1 1
N N8 0.4051(4) 0.8099(3) 0.3794(2) 0.0086(7) Uani d . 1 1
C C1 0.8242(4) 0.2155(4) 0.3612(3) 0.0112(8) Uani d . 1 1
C C2 0.9125(5) 0.1027(4) 0.3863(3) 0.0148(9) Uani d . 1 1
H H2 0.9813 0.0941 0.4279 0.018 Uiso calc R 1 1
C C3 0.8967(5) 0.0026(4) 0.3484(3) 0.0176(10) Uani d . 1 1
H H3 0.9558 -0.0755 0.3645 0.021 Uiso calc R 1 1
C C4 0.7972(5) 0.0148(4) 0.2881(3) 0.0171(9) Uani d . 1 1
H H4 0.7874 -0.0545 0.2631 0.021 Uiso calc R 1 1
C C5 0.7117(5) 0.1286(4) 0.2640(3) 0.0171(9) Uani d . 1 1
H H5 0.6422 0.1368 0.2228 0.020 Uiso calc R 1 1
C C6 0.7265(5) 0.2315(4) 0.2996(3) 0.0146(9) Uani d . 1 1
H H6 0.6703 0.3108 0.2816 0.018 Uiso calc R 1 1
C C7 1.2235(5) 0.8123(4) 0.1153(3) 0.0131(9) Uani d . 1 1
C C8 1.3608(5) 0.7689(4) 0.0693(3) 0.0166(9) Uani d . 1 1
H H8 1.4080 0.6888 0.0979 0.020 Uiso calc R 1 1
C C9 1.4266(5) 0.8479(4) -0.0206(3) 0.0195(10) Uani d . 1 1
H H9 1.5200 0.8210 -0.0544 0.023 Uiso calc R 1 1
C C10 1.3564(5) 0.9660(4) -0.0612(3) 0.0183(9) Uani d . 1 1
H H10 1.4008 1.0184 -0.1228 0.022 Uiso calc R 1 1
C C11 1.2230(5) 1.0060(4) -0.0118(3) 0.0192(10) Uani d . 1 1
H H11 1.1767 1.0872 -0.0392 0.023 Uiso calc R 1 1
C C12 1.1545(5) 0.9295(4) 0.0777(3) 0.0165(9) Uani d . 1 1
H H12 1.0625 0.9575 0.1120 0.020 Uiso calc R 1 1
C C13 0.7777(4) 0.6118(4) 0.0551(3) 0.0098(8) Uani d . 1 1
C C14 0.9238(5) 0.6690(4) 0.0137(3) 0.0149(9) Uani d . 1 1
H H14 0.9764 0.7090 0.0464 0.018 Uiso calc R 1 1
C C15 0.9922(5) 0.6669(4) -0.0762(3) 0.0165(9) Uani d . 1 1
H H15 1.0919 0.7065 -0.1055 0.020 Uiso calc R 1 1
C C16 0.9158(5) 0.6075(4) -0.1235(3) 0.0173(9) Uani d . 1 1
H H16 0.9637 0.6053 -0.1847 0.021 Uiso calc R 1 1
C C17 0.7699(5) 0.5515(4) -0.0815(3) 0.0159(9) Uani d . 1 1
H H17 0.7169 0.5121 -0.1144 0.019 Uiso calc R 1 1
C C18 0.7002(4) 0.5525(4) 0.0084(3) 0.0153(9) Uani d . 1 1
H H18 0.6005 0.5129 0.0376 0.018 Uiso calc R 1 1
C C19 0.3613(4) 0.9468(4) 0.3584(3) 0.0112(8) Uani d . 1 1
C C20 0.3630(4) 1.0144(4) 0.4218(3) 0.0143(9) Uani d . 1 1
H H20 0.3882 0.9716 0.4809 0.017 Uiso calc R 1 1
C C21 0.3265(5) 1.1477(4) 0.3959(3) 0.0192(10) Uani d . 1 1
H H21 0.3283 1.1967 0.4378 0.023 Uiso calc R 1 1
C C22 0.2877(5) 1.2099(4) 0.3100(3) 0.0191(10) Uani d . 1 1
H H22 0.2637 1.3009 0.2930 0.023 Uiso calc R 1 1
C C23 0.2842(5) 1.1385(4) 0.2494(3) 0.0176(9) Uani d . 1 1
H H23 0.2563 1.1805 0.1909 0.021 Uiso calc R 1 1
C C24 0.3211(4) 1.0058(4) 0.2730(3) 0.0135(9) Uani d . 1 1
H H24 0.3187 0.9567 0.2312 0.016 Uiso calc R 1 1

loop_
_atom_site_aniso_label
_atom_site_aniso_U_11
_atom_site_aniso_U_22
_atom_site_aniso_U_33
_atom_site_aniso_U_12
_atom_site_aniso_U_13
_atom_site_aniso_U_23
Pb1 0.01166(8) 0.00969(8) 0.00971(9) 0.00014(6) -0.00231(6) -0.00513(6)
Pb2 0.01357(8) 0.00947(8) 0.00833(9) -0.00020(6) -0.00354(6) -0.00146(6)
O1 0.0233(16) 0.0126(15) 0.0133(16) -0.0039(12) -0.0048(13) -0.0059(13)
O2 0.0136(14) 0.0086(14) 0.0169(16) 0.0002(11) -0.0055(12) -0.0046(12)
O3 0.0163(14) 0.0095(14) 0.0110(15) 0.0033(11) -0.0009(12) -0.0023(12)
O4 0.0136(14) 0.0115(15) 0.0166(16) 0.0057(11) 0.0004(12) -0.0068(13)
O5 0.0178(15) 0.0141(15) 0.0081(15) -0.0011(12) -0.0022(12) -0.0036(12)
O6 0.0125(14) 0.0143(15) 0.0122(15) -0.0021(12) -0.0020(12) -0.0035(13)
O7 0.0194(15) 0.0101(15) 0.0114(15) 0.0023(12) -0.0045(12) -0.0018(12)
O8 0.0198(15) 0.0112(15) 0.0168(16) 0.0026(12) -0.0108(13) -0.0068(13)
N1 0.0156(17) 0.0156(19) 0.0114(18) -0.0043(14) -0.0009(15) -0.0052(15)
N2 0.0120(16) 0.0084(17) 0.0102(17) 0.0012(13) -0.0048(14) -0.0016(14)
N3 0.0143(17) 0.0085(17) 0.0107(18) 0.0027(13) -0.0031(14) -0.0015(14)
N4 0.0078(15) 0.0116(17) 0.0108(18) 0.0015(13) -0.0038(13) -0.0036(14)
N5 0.0167(17) 0.0119(18) 0.0103(18) -0.0026(14) -0.0027(14) -0.0040(15)
N6 0.0113(16) 0.0089(17) 0.0134(18) 0.0012(13) -0.0034(14) -0.0038(15)
N7 0.0133(17) 0.0120(18) 0.0113(18) -0.0002(14) -0.0011(14) -0.0006(15)
N8 0.0115(16) 0.0092(17) 0.0062(17) 0.0006(13) -0.0027(13) -0.0035(14)
C1 0.0119(19) 0.0065(19) 0.014(2) -0.0032(15) 0.0020(16) -0.0034(17)
C2 0.012(2) 0.012(2) 0.019(2) 0.0002(16) -0.0025(17) -0.0047(18)
C3 0.013(2) 0.008(2) 0.029(3) 0.0021(16) -0.0006(19) -0.0045(19)
C4 0.017(2) 0.013(2) 0.023(2) -0.0019(17) 0.0011(19) -0.0111(19)
C5 0.014(2) 0.019(2) 0.019(2) -0.0003(17) -0.0031(18) -0.0071(19)
C6 0.014(2) 0.013(2) 0.017(2) 0.0007(16) -0.0037(17) -0.0043(18)
C7 0.017(2) 0.013(2) 0.009(2) -0.0015(16) -0.0057(17) -0.0012(17)
C8 0.018(2) 0.017(2) 0.015(2) 0.0029(18) -0.0051(18) -0.0048(19)
C9 0.019(2) 0.020(2) 0.019(2) -0.0003(18) -0.0003(19) -0.008(2)
C10 0.027(2) 0.015(2) 0.013(2) -0.0042(18) -0.0040(19) -0.0032(19)
C11 0.026(2) 0.011(2) 0.020(2) 0.0025(18) -0.012(2) -0.0003(19)
C12 0.018(2) 0.016(2) 0.016(2) 0.0017(17) -0.0047(18) -0.0039(19)
C13 0.0126(19) 0.0095(19) 0.0068(19) 0.0035(15) -0.0044(16) -0.0009(16)
C14 0.018(2) 0.014(2) 0.015(2) 0.0030(17) -0.0068(18) -0.0051(18)
C15 0.015(2) 0.012(2) 0.017(2) -0.0001(17) 0.0002(18) 0.0003(18)
C16 0.021(2) 0.016(2) 0.013(2) 0.0087(18) -0.0036(18) -0.0044(18)
C17 0.022(2) 0.017(2) 0.012(2) 0.0042(18) -0.0071(18) -0.0058(18)
C18 0.014(2) 0.014(2) 0.018(2) 0.0022(17) -0.0028(18) -0.0054(19)
C19 0.0106(19) 0.008(2) 0.013(2) 0.0004(15) -0.0021(16) -0.0019(17)
C20 0.0118(19) 0.017(2) 0.012(2) -0.0029(17) -0.0001(17) -0.0024(18)
C21 0.015(2) 0.018(2) 0.026(3) -0.0024(18) -0.0021(19) -0.009(2)
C22 0.015(2) 0.014(2) 0.026(3) 0.0024(17) -0.0041(19) -0.003(2)
C23 0.018(2) 0.016(2) 0.016(2) 0.0034(18) -0.0040(18) -0.0015(19)
C24 0.0130(19) 0.014(2) 0.014(2) 0.0016(16) -0.0029(17) -0.0064(18)

loop_
_atom_type_symbol
_atom_type_description
_atom_type_scat_dispersion_real
_atom_type_scat_dispersion_imag
_atom_type_scat_source
C C 0.0033 0.0016 'International Tables Vol C Tables 4.2.6.8 and 6.1.1.4'
H H 0.0000 0.0000 'International Tables Vol C Tables 4.2.6.8 and 6.1.1.4'
N N 0.0061 0.0033 'International Tables Vol C Tables 4.2.6.8 and 6.1.1.4'
O O 0.0106 0.0060 'International Tables Vol C Tables 4.2.6.8 and 6.1.1.4'
Pb Pb -3.3944 10.1111 'International Tables Vol C Tables 4.2.6.8 and 6.1.1.4'

loop_
_geom_angle_atom_site_label_1
_geom_angle_atom_site_label_2
_geom_angle_atom_site_label_3
_geom_angle_site_symmetry_3
_geom_angle
O3 Pb1 O4 . 65.01(9)
O3 Pb1 O1 . 74.85(9)
O4 Pb1 O1 . 139.49(9)
O3 Pb1 O2 . 78.49(9)
O4 Pb1 O2 . 112.69(10)
O1 Pb1 O2 . 61.82(9)
O3 Pb1 O1 2_766 76.97(10)
O4 Pb1 O1 2_766 99.80(9)
O1 Pb1 O1 2_766 64.69(11)
O2 Pb1 O1 2_766 125.15(9)
O8 Pb2 O5 . 76.10(10)
O8 Pb2 O7 . 65.62(9)
O5 Pb2 O7 . 73.49(9)
O8 Pb2 O6 . 100.77(10)
O5 Pb2 O6 . 63.59(9)
O7 Pb2 O6 . 137.04(9)
O8 Pb2 O7 2_666 119.66(9)
O5 Pb2 O7 2_666 118.21(9)
O7 Pb2 O7 2_666 64.60(10)
O6 Pb2 O7 2_666 139.15(8)
N1 O1 Pb1 . 120.9(2)
N1 O1 Pb1 2_766 115.5(2)
Pb1 O1 Pb1 2_766 115.31(11)
N2 O2 Pb1 . 114.4(2)
N3 O3 Pb1 . 121.5(2)
N4 O4 Pb1 . 114.3(2)
N5 O5 Pb2 . 123.0(2)
N6 O6 Pb2 . 115.2(2)
N7 O7 Pb2 . 118.8(2)
N8 O8 Pb2 . 115.6(2)
N2 N1 O1 . 113.1(3)
N1 N2 O2 . 124.0(3)
N1 N2 C1 . 117.5(3)
O2 N2 C1 . 118.5(3)
N4 N3 O3 . 114.2(3)
N3 N4 O4 . 124.3(3)
N3 N4 C7 . 118.0(3)
O4 N4 C7 . 117.6(3)
N6 N5 O5 . 113.3(3)
N5 N6 O6 . 124.3(3)
N5 N6 C13 . 117.3(3)
O6 N6 C13 . 118.4(3)
N8 N7 O7 . 114.1(3)
N7 N8 O8 . 124.5(3)
N7 N8 C19 . 117.7(3)
O8 N8 C19 . 117.8(3)
C6 C1 C2 . 122.2(4)
C6 C1 N2 . 118.5(4)
C2 C1 N2 . 119.3(4)
C1 C2 C3 . 117.8(4)
C1 C2 H2 . 121.1
C3 C2 H2 . 121.1
C4 C3 C2 . 121.2(4)
C4 C3 H3 . 119.4
C2 C3 H3 . 119.4
C3 C4 C5 . 119.7(4)
C3 C4 H4 . 120.2
C5 C4 H4 . 120.2
C4 C5 C6 . 120.6(4)
C4 C5 H5 . 119.7
C6 C5 H5 . 119.7
C1 C6 C5 . 118.6(4)
C1 C6 H6 . 120.7
C5 C6 H6 . 120.7
C12 C7 C8 . 123.1(4)
C12 C7 N4 . 118.0(4)
C8 C7 N4 . 119.0(4)
C7 C8 C9 . 117.3(4)
C7 C8 H8 . 121.3
C9 C8 H8 . 121.3
C10 C9 C8 . 120.6(4)
C10 C9 H9 . 119.7
C8 C9 H9 . 119.7
C11 C10 C9 . 119.7(4)
C11 C10 H10 . 120.1
C9 C10 H10 . 120.1
C10 C11 C12 . 121.0(4)
C10 C11 H11 . 119.5
C12 C11 H11 . 119.5
C7 C12 C11 . 118.2(4)
C7 C12 H12 . 120.9
C11 C12 H12 . 120.9
C18 C13 C14 . 121.1(4)
C18 C13 N6 . 118.0(3)
C14 C13 N6 . 121.0(4)
C13 C14 C15 . 119.0(4)
C13 C14 H14 . 120.5
C15 C14 H14 . 120.5
C14 C15 C16 . 120.4(4)
C14 C15 H15 . 119.8
C16 C15 H15 . 119.8
C17 C16 C15 . 119.9(4)
C17 C16 H16 . 120.1
C15 C16 H16 . 120.1
C16 C17 C18 . 120.3(4)
C16 C17 H17 . 119.8
C18 C17 H17 . 119.8
C13 C18 C17 . 119.3(4)
C13 C18 H18 . 120.4
C17 C18 H18 . 120.4
C24 C19 C20 . 122.3(4)
C24 C19 N8 . 117.3(4)
C20 C19 N8 . 120.4(4)
C19 C20 C21 . 117.8(4)
C19 C20 H20 . 121.1
C21 C20 H20 . 121.1
C22 C21 C20 . 121.1(4)
C22 C21 H21 . 119.4
C20 C21 H21 . 119.4
C23 C22 C21 . 119.4(4)
C23 C22 H22 . 120.3
C21 C22 H22 . 120.3
C22 C23 C24 . 120.8(4)
C22 C23 H23 . 119.6
C24 C23 H23 . 119.6
C19 C24 C23 . 118.6(4)
C19 C24 H24 . 120.7
C23 C24 H24 . 120.7

loop_
_geom_bond_atom_site_label_1
_geom_bond_atom_site_label_2
_geom_bond_site_symmetry_2
_geom_bond_distance
_geom_bond_publ_flag
Pb1 O1 . 2.464(3) yes
Pb1 O1 2_766 2.599(3) yes
Pb1 O2 . 2.475(3) yes
Pb1 O3 . 2.341(3) yes
Pb1 O4 . 2.410(3) yes
Pb2 O5 . 2.385(3) yes
Pb2 O6 . 2.446(3) yes
Pb2 O7 . 2.393(3) yes
Pb2 O7 2_666 2.943(3) yes
Pb2 O8 . 2.340(3) yes
O1 N1 . 1.297(4) ?
O1 Pb1 2_766 2.599(3) ?
O2 N2 . 1.316(4) ?
O3 N3 . 1.315(4) ?
O4 N4 . 1.303(4) ?
O5 N5 . 1.308(4) ?
O6 N6 . 1.304(4) ?
O7 N7 . 1.306(4) ?
O8 N8 . 1.308(4) ?
N1 N2 . 1.291(5) ?
N2 C1 . 1.452(5) ?
N3 N4 . 1.277(4) ?
N4 C7 . 1.464(5) ?
N5 N6 . 1.290(5) ?
N6 C13 . 1.444(5) ?
N7 N8 . 1.289(5) ?
N8 C19 . 1.446(5) ?
C1 C6 . 1.375(6) ?
C1 C2 . 1.390(5) ?
C2 C3 . 1.393(6) ?
C2 H2 . 0.9500 ?
C3 C4 . 1.376(6) ?
C3 H3 . 0.9500 ?
C4 C5 . 1.383(6) ?
C4 H4 . 0.9500 ?
C5 C6 . 1.395(6) ?
C5 H5 . 0.9500 ?
C6 H6 . 0.9500 ?
C7 C12 . 1.372(6) ?
C7 C8 . 1.389(6) ?
C8 C9 . 1.397(6) ?
C8 H8 . 0.9500 ?
C9 C10 . 1.396(6) ?
C9 H9 . 0.9500 ?
C10 C11 . 1.371(6) ?
C10 H10 . 0.9500 ?
C11 C12 . 1.390(6) ?
C11 H11 . 0.9500 ?
C12 H12 . 0.9500 ?
C13 C18 . 1.385(5) ?
C13 C14 . 1.386(6) ?
C14 C15 . 1.388(6) ?
C14 H14 . 0.9500 ?
C15 C16 . 1.388(6) ?
C15 H15 . 0.9500 ?
C16 C17 . 1.381(6) ?
C16 H16 . 0.9500 ?
C17 C18 . 1.388(6) ?
C17 H17 . 0.9500 ?
C18 H18 . 0.9500 ?
C19 C24 . 1.381(6) ?
C19 C20 . 1.383(6) ?
C20 C21 . 1.394(6) ?
C20 H20 . 0.9500 ?
C21 C22 . 1.387(6) ?
C21 H21 . 0.9500 ?
C22 C23 . 1.379(6) ?
C22 H22 . 0.9500 ?
C23 C24 . 1.389(6) ?
C23 H23 . 0.9500 ?
C24 H24 . 0.9500 ?

loop_
_geom_torsion_atom_site_label_1
_geom_torsion_atom_site_label_2
_geom_torsion_atom_site_label_3
_geom_torsion_atom_site_label_4
_geom_torsion_site_symmetry_1
_geom_torsion_site_symmetry_4
_geom_torsion
O3 Pb1 O1 N1 . . -64.4(3)
O4 Pb1 O1 N1 . . -72.2(3)
O2 Pb1 O1 N1 . . 20.4(2)
O1 Pb1 O1 N1 2_766 . -146.9(3)
O3 Pb1 O1 Pb1 . 2_766 82.51(12)
O4 Pb1 O1 Pb1 . 2_766 74.70(18)
O2 Pb1 O1 Pb1 . 2_766 167.38(15)
O1 Pb1 O1 Pb1 2_766 2_766 0.0
O3 Pb1 O2 N2 . . 60.2(2)
O4 Pb1 O2 N2 . . 116.7(2)
O1 Pb1 O2 N2 . . -18.6(2)
O1 Pb1 O2 N2 2_766 . -4.6(3)
O4 Pb1 O3 N3 . . -7.0(2)
O1 Pb1 O3 N3 . . 178.6(3)
O2 Pb1 O3 N3 . . 115.0(3)
O1 Pb1 O3 N3 2_766 . -114.5(3)
O3 Pb1 O4 N4 . . 6.2(2)
O1 Pb1 O4 N4 . . 14.5(3)
O2 Pb1 O4 N4 . . -58.1(3)
O1 Pb1 O4 N4 2_766 . 76.7(2)
O8 Pb2 O5 N5 . . -115.5(3)
O7 Pb2 O5 N5 . . 176.3(3)
O6 Pb2 O5 N5 . . -5.7(3)
O7 Pb2 O5 N5 2_666 . 128.1(3)
O8 Pb2 O6 N6 . . 74.2(2)
O5 Pb2 O6 N6 . . 5.7(2)
O7 Pb2 O6 N6 . . 8.5(3)
O7 Pb2 O6 N6 2_666 . -97.7(3)
O8 Pb2 O7 N7 . . -10.1(2)
O5 Pb2 O7 N7 . . 71.8(2)
O6 Pb2 O7 N7 . . 69.2(3)
O7 Pb2 O7 N7 2_666 . -154.8(3)
O5 Pb2 O8 N8 . . -68.8(2)
O7 Pb2 O8 N8 . . 9.1(2)
O6 Pb2 O8 N8 . . -127.9(2)
O7 Pb2 O8 N8 2_666 . 46.0(3)
Pb1 O1 N1 N2 . . -18.8(4)
Pb1 O1 N1 N2 2_766 . -165.7(2)
O1 N1 N2 O2 . . -1.3(5)
O1 N1 N2 C1 . . 178.0(3)
Pb1 O2 N2 N1 . . 19.4(4)
Pb1 O2 N2 C1 . . -159.8(2)
Pb1 O3 N3 N4 . . 6.8(4)
O3 N3 N4 O4 . . -0.2(5)
O3 N3 N4 C7 . . -177.4(3)
Pb1 O4 N4 N3 . . -5.9(4)
Pb1 O4 N4 C7 . . 171.3(2)
Pb2 O5 N5 N6 . . 4.8(4)
O5 N5 N6 O6 . . 1.5(5)
O5 N5 N6 C13 . . 179.4(3)
Pb2 O6 N6 N5 . . -6.4(5)
Pb2 O6 N6 C13 . . 175.6(2)
Pb2 O7 N7 N8 . . 9.5(4)
O7 N7 N8 O8 . . -0.3(5)
O7 N7 N8 C19 . . -179.6(3)
Pb2 O8 N8 N7 . . -9.0(4)
Pb2 O8 N8 C19 . . 170.4(2)
N1 N2 C1 C6 . . 168.1(4)
O2 N2 C1 C6 . . -12.6(5)
N1 N2 C1 C2 . . -13.4(5)
O2 N2 C1 C2 . . 165.9(3)
C6 C1 C2 C3 . . -1.5(6)
N2 C1 C2 C3 . . 180.0(4)
C1 C2 C3 C4 . . 0.1(6)
C2 C3 C4 C5 . . 0.4(6)
C3 C4 C5 C6 . . 0.6(6)
C2 C1 C6 C5 . . 2.4(6)
N2 C1 C6 C5 . . -179.0(4)
C4 C5 C6 C1 . . -2.0(6)
N3 N4 C7 C12 . . 167.6(4)
O4 N4 C7 C12 . . -9.8(5)
N3 N4 C7 C8 . . -11.3(6)
O4 N4 C7 C8 . . 171.4(4)
C12 C7 C8 C9 . . -2.2(7)
N4 C7 C8 C9 . . 176.6(4)
C7 C8 C9 C10 . . 0.5(7)
C8 C9 C10 C11 . . 1.1(7)
C9 C10 C11 C12 . . -1.2(7)
C8 C7 C12 C11 . . 2.1(7)
N4 C7 C12 C11 . . -176.7(4)
C10 C11 C12 C7 . . -0.3(7)
N5 N6 C13 C18 . . -169.3(4)
O6 N6 C13 C18 . . 8.8(5)
N5 N6 C13 C14 . . 11.6(5)
O6 N6 C13 C14 . . -170.3(3)
C18 C13 C14 C15 . . 0.4(6)
N6 C13 C14 C15 . . 179.4(4)
C13 C14 C15 C16 . . -0.5(6)
C14 C15 C16 C17 . . 0.9(6)
C15 C16 C17 C18 . . -1.0(6)
C14 C13 C18 C17 . . -0.5(6)
N6 C13 C18 C17 . . -179.5(3)
C16 C17 C18 C13 . . 0.8(6)
N7 N8 C19 C24 . . 160.1(3)
O8 N8 C19 C24 . . -19.3(5)
N7 N8 C19 C20 . . -18.8(5)
O8 N8 C19 C20 . . 161.8(3)
C24 C19 C20 C21 . . -1.7(6)
N8 C19 C20 C21 . . 177.1(3)
C19 C20 C21 C22 . . 0.9(6)
C20 C21 C22 C23 . . 0.4(6)
C21 C22 C23 C24 . . -0.8(6)
C20 C19 C24 C23 . . 1.3(6)
N8 C19 C24 C23 . . -177.6(3)
C22 C23 C24 C19 . . 0.0(6)
